data_7038013
loop_
_publ_author_name
'Roebuck, James W.'
'Turkington, Jennifer R.'
'Rogers, David M.'
'Bailey, Philip J.'
'Griffin, Violina'
'Fischmann, Adam J.'
'Nichol, Gary S.'
'Pelser, Max'
'Parsons, Simon'
'Tasker, Peter A.'

_publ_section_title
;
 Preorganized tridentate analogues of mixed hydroxyoxime/carboxylate
 nickel extractants.
;
_journal_issue 9
_journal_name_full 'Dalton transactions (Cambridge, England : 2003)'
_journal_page_first 3734
_journal_page_last 3742
_journal_paper_doi 10.1039/c5dt04288g
_journal_volume 45
_journal_year 2016
_chemical_formula_moiety 'C18 H20 Br1 N1 O1 S1'
_chemical_formula_sum 'C18 H20 Br N O S'
_chemical_formula_weight 378.33
_space_group_IT_number 2
_symmetry_cell_setting triclinic
_symmetry_space_group_name_Hall '-P 1'
_symmetry_space_group_name_H-M 'P -1'
_atom_sites_solution_hydrogens difmap
_atom_sites_solution_primary other
_audit_update_record
;
2015-10-26 deposited with the CCDC.
2016-01-12 downloaded from the CCDC.
;
_cell_angle_alpha 85.627(3)
_cell_angle_beta 87.378(3)
_cell_angle_gamma 69.456(4)
_cell_formula_units_Z 4
_cell_length_a 7.8582(3)
_cell_length_b 11.1165(5)
_cell_length_c 21.6544(8)
_cell_measurement_reflns_used 7842
_cell_measurement_temperature 120
_cell_measurement_theta_max 76
_cell_measurement_theta_min 4
_cell_volume 1765.81(13)
_computing_cell_refinement 'CrysAlis, (Oxford Diffraction, 2002)'
_computing_data_collection 'SuperNova, (Oxford Diffraction, 2010)'
_computing_data_reduction 'CrysAlis, (Oxford Diffraction, 2002)'
_computing_molecular_graphics 'CAMERON (Watkin et al., 1996)'
_computing_publication_material 'CRYSTALS (Betteridge et al., 2003)'
_computing_structure_refinement 'CRYSTALS (Betteridge et al., 2003)'
_computing_structure_solution 'Superflip (Palatinus & Chapuis, 2007)'
_diffrn_ambient_temperature 120
_diffrn_measured_fraction_theta_full 0.996
_diffrn_measured_fraction_theta_max 0.975
_diffrn_measurement_device Area
_diffrn_measurement_device_type 'Oxford Diffraction SuperNova'
_diffrn_measurement_method \w
_diffrn_radiation_monochromator graphite
_diffrn_radiation_type 'Cu K\a'
_diffrn_radiation_wavelength 1.54184
_diffrn_reflns_av_R_equivalents 0.050
_diffrn_reflns_limit_h_max 9
_diffrn_reflns_limit_h_min -9
_diffrn_reflns_limit_k_max 13
_diffrn_reflns_limit_k_min -13
_diffrn_reflns_limit_l_max 27
_diffrn_reflns_limit_l_min 0
_diffrn_reflns_number 7206
_diffrn_reflns_theta_full 70.238
_diffrn_reflns_theta_max 76.346
_diffrn_reflns_theta_min 4.096
_diffrn_standards_number 0
_exptl_absorpt_coefficient_mu 4.276
_exptl_absorpt_correction_T_max 0.91
_exptl_absorpt_correction_T_min 0.65
_exptl_absorpt_correction_type multi-scan
_exptl_absorpt_process_details 'CrysAlis, (Oxford Diffraction, 2002)'
_exptl_crystal_colour needle
_exptl_crystal_density_diffrn 1.423
_exptl_crystal_density_method 'not measured'
_exptl_crystal_description prism
_exptl_crystal_F_000 776
_exptl_crystal_size_max 0.398
_exptl_crystal_size_mid 0.032
_exptl_crystal_size_min 0.023
_refine_diff_density_max 0.65
_refine_diff_density_min -0.56
_refine_ls_extinction_method None
_refine_ls_goodness_of_fit_ref 1.1420
_refine_ls_hydrogen_treatment mixed
_refine_ls_matrix_type full
_refine_ls_number_parameters 401
_refine_ls_number_reflns 5459
_refine_ls_number_restraints 0
_refine_ls_R_factor_all 0.0553
_refine_ls_R_factor_gt 0.0419
_refine_ls_shift/su_max 0.0007914
_refine_ls_shift/su_mean 0.0000305
_refine_ls_structure_factor_coef F
_refine_ls_weighting_details
;
 Method= Modified Sheldrick 
 w=1/[\s^2^(F) + ( 0.01P)^2^ + 0.04P] 
 ,where P=(max(Fo,0) + 2Fc)/3 
;
_refine_ls_weighting_scheme calc
_refine_ls_wR_factor_all 0.0639
_refine_ls_wR_factor_gt 0.0552
_refine_ls_wR_factor_ref 0.0514
_reflns_limit_h_max 9
_reflns_limit_h_min -9
_reflns_limit_k_max 13
_reflns_limit_k_min -13
_reflns_limit_l_max 27
_reflns_limit_l_min 0
_reflns_number_gt 5903
_reflns_number_total 7206
_reflns_threshold_expression I>2.0\s(I)
_oxford_diffrn_Wilson_B_factor 0.00
_oxford_diffrn_Wilson_scale 0.00
_oxford_refine_ls_r_factor_ref 0.0375
_oxford_refine_ls_scale 3.343(5)
_oxford_reflns_number_all 7176
_oxford_reflns_threshold_expression_ref I>0.0\s(I)
_cod_data_source_file c5dt04288g2.cif
_cod_data_source_block 1
_cod_depositor_comments
;
The following automatic conversions were performed:

'_atom_sites_solution_primary' value 'Other' changed to 'other'
according to
/usr/data/users/saulius/crontab/automatic-downloads/rss-feeds/RSC/lib/dictionaries/cif_core.dic
dictionary named 'cif_core.dic' version 2.4.2 from 2011-04-26.

Automatic conversion script
Id: cif_fix_values 4268 2015-11-12 08:31:59Z antanas 

 Adding full bibliography for 7038007--7038015.cif.
;
_cod_original_sg_symbol_H-M 'P -1 '
_cod_original_formula_sum 'C18 H20 Br1 N1 O1 S1'
_cod_database_code 7038013

loop_
_symmetry_equiv_pos_as_xyz
x,y,z
-x,-y,-z

loop_
_atom_site_label
_atom_site_type_symbol
_atom_site_fract_x
_atom_site_fract_y
_atom_site_fract_z
_atom_site_U_iso_or_equiv
_atom_site_occupancy
_atom_site_adp_type
S151 S 0.28064(13) 1.06757(10) 0.59833(4) 0.0285 1.0000 Uani
S152 S 0.22818(11) 0.54304(9) 0.62914(4) 0.0237 1.0000 Uani
O11 O 0.3880(3) 1.0377(2) 0.74968(11) 0.0235 1.0000 Uani
O12 O 0.6579(3) 0.4920(2) 0.68049(12) 0.0232 1.0000 Uani
C11 C 0.4446(4) 1.0998(3) 0.79071(15) 0.0205 1.0000 Uani
C12 C 0.7366(4) 0.5363(3) 0.72376(15) 0.0192 1.0000 Uani
C21 C 0.4303(5) 1.0708(3) 0.85412(17) 0.0220 1.0000 Uani
C22 C 0.9079(4) 0.4607(3) 0.74586(17) 0.0224 1.0000 Uani
C31 C 0.4937(5) 1.1279(4) 0.89765(16) 0.0239 1.0000 Uani
C32 C 0.9915(4) 0.5037(4) 0.78993(17) 0.0252 1.0000 Uani
C41 C 0.5736(5) 1.2204(4) 0.87995(16) 0.0242 1.0000 Uani
C42 C 0.9079(5) 0.6240(4) 0.81420(16) 0.0240 1.0000 Uani
C51 C 0.5817(5) 1.2542(3) 0.81681(16) 0.0221 1.0000 Uani
C52 C 0.7365(5) 0.6980(3) 0.79300(16) 0.0222 1.0000 Uani
C61 C 0.5185(4) 1.1964(3) 0.77238(16) 0.0191 1.0000 Uani
C62 C 0.6494(4) 0.6560(3) 0.74878(15) 0.0193 1.0000 Uani
C71 C 0.5308(4) 1.2335(3) 0.70700(16) 0.0200 1.0000 Uani
C72 C 0.4641(4) 0.7342(3) 0.73173(16) 0.0204 1.0000 Uani
C91 C 0.4962(5) 1.2106(3) 0.60114(16) 0.0226 1.0000 Uani
C92 C 0.1923(4) 0.7668(3) 0.67924(15) 0.0197 1.0000 Uani
C101 C 0.5961(5) 1.2852(4) 0.57555(17) 0.0264 1.0000 Uani
C102 C 0.0999(5) 0.8928(4) 0.69580(17) 0.0247 1.0000 Uani
C111 C 0.5931(6) 1.3152(4) 0.51253(18) 0.0342 1.0000 Uani
C112 C -0.0832(5) 0.9531(4) 0.68166(19) 0.0304 1.0000 Uani
C121 C 0.4963(6) 1.2702(4) 0.47385(18) 0.0357 1.0000 Uani
C122 C -0.1725(5) 0.8886(4) 0.65156(18) 0.0274 1.0000 Uani
C131 C 0.3999(5) 1.1944(4) 0.49856(17) 0.0301 1.0000 Uani
C132 C -0.0830(5) 0.7634(4) 0.63512(17) 0.0243 1.0000 Uani
C141 C 0.3982(5) 1.1636(3) 0.56194(16) 0.0240 1.0000 Uani
C142 C 0.1015(4) 0.7017(3) 0.64809(15) 0.0198 1.0000 Uani
C161 C 0.1554(6) 1.0411(4) 0.5362(2) 0.0377 1.0000 Uani
C162 C 0.0781(5) 0.5079(4) 0.5791(2) 0.0332 1.0000 Uani
C411 C 0.6546(5) 1.2747(4) 0.92959(17) 0.0288 1.0000 Uani
C412 C 1.0016(5) 0.6673(4) 0.86474(17) 0.0271 1.0000 Uani
C421 C 0.7164(7) 1.3835(5) 0.9032(2) 0.0472 1.0000 Uani
C422 C 1.1994(6) 0.6445(5) 0.8469(2) 0.0454 1.0000 Uani
C431 C 0.8187(6) 1.1648(5) 0.9566(2) 0.0414 1.0000 Uani
C432 C 0.9074(7) 0.8103(5) 0.8755(2) 0.0501 1.0000 Uani
C441 C 0.5131(6) 1.3265(4) 0.98135(18) 0.0367 1.0000 Uani
C442 C 0.9941(7) 0.5891(5) 0.92567(19) 0.0419 1.0000 Uani
N81 N 0.4862(4) 1.1757(3) 0.66496(13) 0.0204 1.0000 Uani
N82 N 0.3777(4) 0.6972(3) 0.69227(13) 0.0189 1.0000 Uani
Br1 Br 1.02118(5) 0.29554(4) 0.71576(2) 0.0336 1.0000 Uani
Br23 Br 0.32086(6) 0.94767(4) 0.880264(19) 0.0324 1.0000 Uani
H2 H 0.4069 1.0706 0.7137 0.034(12) 1.0000 Uiso
H3 H 0.555(7) 0.545(5) 0.674(2) 0.0500 1.0000 Uiso
H311 H 0.4832 1.1042 0.9404 0.0287 1.0000 Uiso
H321 H 1.1083 0.4504 0.8039 0.0302 1.0000 Uiso
H511 H 0.6316 1.3186 0.8036 0.0265 1.0000 Uiso
H521 H 0.6762 0.7798 0.8091 0.0266 1.0000 Uiso
H711 H 0.5729 1.3024 0.6951 0.0241 1.0000 Uiso
H721 H 0.4059 0.8139 0.7500 0.0245 1.0000 Uiso
H1011 H 0.6655 1.3150 0.6014 0.0317 1.0000 Uiso
H1021 H 0.1616 0.9371 0.7166 0.0296 1.0000 Uiso
H1111 H 0.6586 1.3676 0.4953 0.0410 1.0000 Uiso
H1121 H -0.1464 1.0387 0.6928 0.0365 1.0000 Uiso
H1211 H 0.4962 1.2912 0.4305 0.0429 1.0000 Uiso
H1221 H -0.2971 0.9305 0.6419 0.0328 1.0000 Uiso
H1311 H 0.3341 1.1632 0.4720 0.0361 1.0000 Uiso
H1321 H -0.1468 0.7195 0.6151 0.0292 1.0000 Uiso
H4211 H 0.7655 1.4143 0.9352 0.0566 1.0000 Uiso
H4212 H 0.6156 1.4515 0.8859 0.0566 1.0000 Uiso
H4213 H 0.8068 1.3526 0.8718 0.0566 1.0000 Uiso
H4221 H 1.2549 0.6717 0.8785 0.0545 1.0000 Uiso
H4222 H 1.2614 0.5554 0.8420 0.0545 1.0000 Uiso
H4223 H 1.2054 0.6921 0.8090 0.0545 1.0000 Uiso
H4311 H 0.8715 1.1960 0.9875 0.0497 1.0000 Uiso
H4312 H 0.7803 1.0975 0.9744 0.0497 1.0000 Uiso
H4313 H 0.9062 1.1327 0.9246 0.0497 1.0000 Uiso
H4321 H 0.9685 0.8336 0.9069 0.0600 1.0000 Uiso
H4322 H 0.7846 0.8257 0.8882 0.0600 1.0000 Uiso
H4323 H 0.9105 0.8603 0.8382 0.0600 1.0000 Uiso
H4411 H 0.5647 1.3598 1.0118 0.0440 1.0000 Uiso
H4412 H 0.4101 1.3930 0.9644 0.0440 1.0000 Uiso
H4413 H 0.4770 1.2587 0.9999 0.0440 1.0000 Uiso
H4421 H 1.0515 0.6152 0.9571 0.0503 1.0000 Uiso
H4422 H 0.8709 0.6036 0.9374 0.0503 1.0000 Uiso
H4423 H 1.0551 0.5001 0.9202 0.0503 1.0000 Uiso
H1611 H 0.0869 0.9894 0.5518 0.0453 1.0000 Uiso
H1612 H 0.0754 1.1215 0.5195 0.0453 1.0000 Uiso
H1613 H 0.2378 0.9984 0.5048 0.0453 1.0000 Uiso
H1621 H 0.1341 0.4231 0.5659 0.0399 1.0000 Uiso
H1622 H -0.0322 0.5145 0.6009 0.0399 1.0000 Uiso
H1623 H 0.0531 0.5676 0.5440 0.0399 1.0000 Uiso

loop_
_atom_site_aniso_label
_atom_site_aniso_U_11
_atom_site_aniso_U_22
_atom_site_aniso_U_33
_atom_site_aniso_U_23
_atom_site_aniso_U_13
_atom_site_aniso_U_12
S151 0.0275(4) 0.0363(5) 0.0256(4) -0.0083(4) -0.0047(3) -0.0142(4)
S152 0.0189(4) 0.0217(4) 0.0286(4) -0.0060(3) -0.0064(3) -0.0031(3)
O11 0.0253(12) 0.0238(13) 0.0226(12) -0.0035(10) -0.0019(9) -0.0095(10)
O12 0.0164(11) 0.0188(13) 0.0333(13) -0.0076(10) -0.0055(10) -0.0028(9)
C11 0.0174(15) 0.0193(17) 0.0219(16) -0.0044(13) -0.0039(12) -0.0017(13)
C12 0.0153(15) 0.0213(18) 0.0235(16) -0.0023(13) -0.0009(12) -0.0093(13)
C21 0.0209(16) 0.0189(18) 0.0290(18) -0.0010(14) 0.0003(13) -0.0104(14)
C22 0.0175(16) 0.0170(18) 0.0318(18) 0.0002(14) -0.0019(13) -0.0050(13)
C31 0.0230(17) 0.0269(19) 0.0208(16) -0.0037(14) -0.0017(13) -0.0067(14)
C32 0.0141(15) 0.030(2) 0.0299(18) 0.0049(15) -0.0042(13) -0.0060(14)
C41 0.0204(16) 0.0269(19) 0.0248(17) -0.0058(15) -0.0036(13) -0.0065(14)
C42 0.0178(16) 0.036(2) 0.0216(16) -0.0005(15) -0.0038(13) -0.0127(15)
C51 0.0210(16) 0.0231(19) 0.0252(17) -0.0016(14) -0.0037(13) -0.0110(14)
C52 0.0208(16) 0.0216(18) 0.0254(17) -0.0042(14) -0.0024(13) -0.0083(14)
C61 0.0128(14) 0.0200(17) 0.0230(16) -0.0034(13) -0.0034(12) -0.0033(12)
C62 0.0175(15) 0.0191(17) 0.0223(16) 0.0001(13) -0.0018(12) -0.0077(13)
C71 0.0141(15) 0.0189(17) 0.0257(17) -0.0026(14) -0.0017(12) -0.0035(12)
C72 0.0189(16) 0.0181(17) 0.0248(16) -0.0039(13) -0.0001(13) -0.0066(13)
C91 0.0199(16) 0.0219(18) 0.0219(16) -0.0051(14) -0.0017(13) -0.0011(13)
C92 0.0145(15) 0.0199(17) 0.0233(16) 0.0005(13) -0.0038(12) -0.0043(13)
C101 0.0285(18) 0.0235(19) 0.0257(18) -0.0051(15) 0.0003(14) -0.0067(15)
C102 0.0212(17) 0.0226(19) 0.0296(18) -0.0054(15) -0.0045(14) -0.0057(14)
C111 0.043(2) 0.034(2) 0.0263(19) -0.0018(16) 0.0056(16) -0.0142(18)
C112 0.0214(18) 0.022(2) 0.042(2) -0.0089(17) -0.0032(15) 0.0019(15)
C121 0.045(2) 0.036(2) 0.0216(18) -0.0001(16) -0.0027(16) -0.0077(19)
C122 0.0140(15) 0.030(2) 0.0334(19) -0.0031(16) -0.0051(13) -0.0015(14)
C131 0.033(2) 0.028(2) 0.0254(18) -0.0059(15) -0.0068(15) -0.0041(16)
C132 0.0170(16) 0.028(2) 0.0273(17) -0.0043(15) -0.0054(13) -0.0063(14)
C141 0.0204(16) 0.0223(18) 0.0263(17) -0.0061(14) -0.0038(13) -0.0025(14)
C142 0.0177(15) 0.0203(18) 0.0190(15) -0.0004(13) -0.0032(12) -0.0035(13)
C161 0.033(2) 0.045(3) 0.041(2) -0.011(2) -0.0146(18) -0.0174(19)
C162 0.0274(19) 0.030(2) 0.040(2) -0.0116(18) -0.0093(16) -0.0051(16)
C411 0.033(2) 0.036(2) 0.0214(17) -0.0053(15) -0.0043(14) -0.0151(17)
C412 0.0217(17) 0.035(2) 0.0278(18) 0.0004(16) -0.0059(14) -0.0137(15)
C421 0.069(3) 0.067(3) 0.028(2) -0.005(2) -0.008(2) -0.050(3)
C422 0.031(2) 0.076(4) 0.040(2) -0.008(2) -0.0034(18) -0.030(2)
C431 0.031(2) 0.052(3) 0.038(2) -0.010(2) -0.0117(17) -0.007(2)
C432 0.051(3) 0.043(3) 0.060(3) -0.012(2) -0.028(2) -0.017(2)
C441 0.046(2) 0.036(2) 0.0272(19) -0.0104(17) -0.0040(17) -0.0113(19)
C442 0.052(3) 0.060(3) 0.0269(19) -0.001(2) -0.0071(18) -0.036(2)
N81 0.0159(13) 0.0209(15) 0.0201(13) -0.0043(11) -0.0021(10) -0.0003(11)
N82 0.0139(13) 0.0185(14) 0.0226(13) -0.0026(11) -0.0040(10) -0.0027(11)
Br1 0.01786(18) 0.0224(2) 0.0561(3) -0.00935(18) -0.00464(16) 0.00016(15)
Br23 0.0404(2) 0.0328(2) 0.0307(2) -0.00344(17) 0.00556(16) -0.02166(18)

loop_
_atom_type_symbol
_atom_type_scat_dispersion_real
_atom_type_scat_dispersion_imag
_atom_type_scat_Cromer_Mann_a1
_atom_type_scat_Cromer_Mann_b1
_atom_type_scat_Cromer_Mann_a2
_atom_type_scat_Cromer_Mann_b2
_atom_type_scat_Cromer_Mann_a3
_atom_type_scat_Cromer_Mann_b3
_atom_type_scat_Cromer_Mann_a4
_atom_type_scat_Cromer_Mann_b4
_atom_type_scat_Cromer_Mann_c
_atom_type_scat_source
C 0.0181 0.0091 2.3100 20.8439 1.0200 10.2075 1.5886 0.5687 0.8650 51.6512 0.2156 'International Tables Vol C 4.2.6.8 and 6.1.1.4'
H 0.0000 0.0000 0.4930 10.5109 0.3229 26.1257 0.1402 3.1424 0.0408 57.7998 0.0030 'International Tables Vol C 4.2.6.8 and 6.1.1.4'
N 0.0311 0.0180 12.2126 0.0057 3.1322 9.8933 2.0125 28.9975 1.1663 0.5826 -11.5290 'International Tables Vol C 4.2.6.8 and 6.1.1.4'
O 0.0492 0.0322 3.0485 13.2771 2.2868 5.7011 1.5463 0.3239 0.8670 32.9089 0.2508 'International Tables Vol C 4.2.6.8 and 6.1.1.4'
S 0.3331 0.5567 6.9053 1.4679 5.2034 22.2151 1.4379 0.2536 1.5863 56.1720 0.8669 'International Tables Vol C 4.2.6.8 and 6.1.1.4'
Br -0.6763 1.2805 17.1789 2.1723 5.2358 16.5796 5.6377 0.2609 3.9851 41.4328 2.9557 'International Tables Vol C 4.2.6.8 and 6.1.1.4'

loop_
_geom_angle_atom_site_label_1
_geom_angle_atom_site_label_2
_geom_angle_atom_site_label_3
_geom_angle
_geom_angle_publ_flag
C141 S151 C161 103.5(2) yes
C142 S152 C162 102.47(17) yes
C11 O11 H2 105.3 no
C12 O12 H3 108(4) no
O11 C11 C21 120.2(3) yes
O11 C11 C61 122.5(3) yes
C21 C11 C61 117.3(3) yes
O12 C12 C22 119.9(3) yes
O12 C12 C62 122.1(3) yes
C22 C12 C62 117.9(3) yes
C11 C21 C31 122.1(3) yes
C11 C21 Br23 118.3(3) yes
C31 C21 Br23 119.6(3) yes
C12 C22 C32 121.1(3) yes
C12 C22 Br1 118.4(3) yes
C32 C22 Br1 120.5(3) yes
C21 C31 C41 121.1(3) yes
C21 C31 H311 119.5 no
C41 C31 H311 119.5 no
C22 C32 C42 121.5(3) yes
C22 C32 H321 119.3 no
C42 C32 H321 119.3 no
C31 C41 C51 117.3(3) yes
C31 C41 C411 119.4(3) yes
C51 C41 C411 123.3(3) yes
C32 C42 C52 117.3(3) yes
C32 C42 C412 120.3(3) yes
C52 C42 C412 122.4(3) yes
C41 C51 C61 122.0(3) yes
C41 C51 H511 119.0 no
C61 C51 H511 119.0 no
C42 C52 C62 122.1(3) yes
C42 C52 H521 119.0 no
C62 C52 H521 119.0 no
C11 C61 C51 120.1(3) yes
C11 C61 C71 119.6(3) yes
C51 C61 C71 120.3(3) yes
C12 C62 C52 120.0(3) yes
C12 C62 C72 120.5(3) yes
C52 C62 C72 119.3(3) yes
C61 C71 N81 121.6(3) yes
C61 C71 H711 119.2 no
N81 C71 H711 119.2 no
C62 C72 N82 121.2(3) yes
C62 C72 H721 119.4 no
N82 C72 H721 119.4 no
C101 C91 C141 119.6(3) yes
C101 C91 N81 124.6(3) yes
C141 C91 N81 115.7(3) yes
C102 C92 C142 120.1(3) yes
C102 C92 N82 123.8(3) yes
C142 C92 N82 116.1(3) yes
C91 C101 C111 119.5(4) yes
C91 C101 H1011 120.3 no
C111 C101 H1011 120.2 no
C92 C102 C112 119.8(3) yes
C92 C102 H1021 120.1 no
C112 C102 H1021 120.1 no
C101 C111 C121 121.1(4) yes
C101 C111 H1111 119.4 no
C121 C111 H1111 119.4 no
C102 C112 C122 120.0(3) yes
C102 C112 H1121 120.0 no
C122 C112 H1121 120.0 no
C111 C121 C131 119.8(4) yes
C111 C121 H1211 120.1 no
C131 C121 H1211 120.1 no
C112 C122 C132 120.9(3) yes
C112 C122 H1221 119.5 no
C132 C122 H1221 119.5 no
C121 C131 C141 120.6(4) yes
C121 C131 H1311 119.7 no
C141 C131 H1311 119.7 no
C122 C132 C142 120.0(3) yes
C122 C132 H1321 120.0 no
C142 C132 H1321 120.0 no
S151 C141 C91 116.3(3) yes
S151 C141 C131 124.4(3) yes
C91 C141 C131 119.3(4) yes
S152 C142 C92 117.1(2) yes
S152 C142 C132 123.7(3) yes
C92 C142 C132 119.2(3) yes
S151 C161 H1611 109.5 no
S151 C161 H1612 109.5 no
H1611 C161 H1612 109.5 no
S151 C161 H1613 109.5 no
H1611 C161 H1613 109.5 no
H1612 C161 H1613 109.5 no
S152 C162 H1621 109.5 no
S152 C162 H1622 109.4 no
H1621 C162 H1622 109.5 no
S152 C162 H1623 109.5 no
H1621 C162 H1623 109.5 no
H1622 C162 H1623 109.5 no
C41 C411 C421 112.1(3) yes
C41 C411 C431 107.8(3) yes
C421 C411 C431 109.0(4) yes
C41 C411 C441 110.2(3) yes
C421 C411 C441 108.1(4) yes
C431 C411 C441 109.5(3) yes
C42 C412 C422 110.6(3) yes
C42 C412 C432 111.7(3) yes
C422 C412 C432 108.4(4) yes
C42 C412 C442 108.9(3) yes
C422 C412 C442 108.9(3) yes
C432 C412 C442 108.3(4) yes
C411 C421 H4211 109.5 no
C411 C421 H4212 109.5 no
H4211 C421 H4212 109.5 no
C411 C421 H4213 109.4 no
H4211 C421 H4213 109.5 no
H4212 C421 H4213 109.5 no
C412 C422 H4221 109.4 no
C412 C422 H4222 109.5 no
H4221 C422 H4222 109.5 no
C412 C422 H4223 109.5 no
H4221 C422 H4223 109.5 no
H4222 C422 H4223 109.5 no
C411 C431 H4311 109.5 no
C411 C431 H4312 109.5 no
H4311 C431 H4312 109.5 no
C411 C431 H4313 109.5 no
H4311 C431 H4313 109.5 no
H4312 C431 H4313 109.5 no
C412 C432 H4321 109.4 no
C412 C432 H4322 109.4 no
H4321 C432 H4322 109.4 no
C412 C432 H4323 109.5 no
H4321 C432 H4323 109.5 no
H4322 C432 H4323 109.5 no
C411 C441 H4411 109.5 no
C411 C441 H4412 109.5 no
H4411 C441 H4412 109.5 no
C411 C441 H4413 109.5 no
H4411 C441 H4413 109.5 no
H4412 C441 H4413 109.5 no
C412 C442 H4421 109.5 no
C412 C442 H4422 109.5 no
H4421 C442 H4422 109.5 no
C412 C442 H4423 109.5 no
H4421 C442 H4423 109.5 no
H4422 C442 H4423 109.5 no
C91 N81 C71 122.6(3) yes
C92 N82 C72 121.7(3) yes

loop_
_geom_bond_atom_site_label_1
_geom_bond_atom_site_label_2
_geom_bond_distance
_geom_bond_publ_flag
S151 C141 1.764(4) yes
S151 C161 1.802(4) yes
S152 C142 1.764(3) yes
S152 C162 1.795(4) yes
O11 C11 1.345(4) yes
O11 H2 0.865 no
O12 C12 1.356(4) yes
O12 H3 0.82(5) no
C11 C21 1.395(5) yes
C11 C61 1.414(5) yes
C12 C22 1.397(4) yes
C12 C62 1.403(5) yes
C21 C31 1.377(5) yes
C21 Br23 1.896(4) yes
C22 C32 1.385(5) yes
C22 Br1 1.889(3) yes
C31 C41 1.404(5) yes
C31 H311 0.950 no
C32 C42 1.398(5) yes
C32 H321 0.950 no
C41 C51 1.395(5) yes
C41 C411 1.534(5) yes
C42 C52 1.387(5) yes
C42 C412 1.541(5) yes
C51 C61 1.395(5) yes
C51 H511 0.950 no
C52 C62 1.398(5) yes
C52 H521 0.950 no
C61 C71 1.453(5) yes
C62 C72 1.458(4) yes
C71 N81 1.281(4) yes
C71 H711 0.950 no
C72 N82 1.289(4) yes
C72 H721 0.950 no
C91 C101 1.399(5) yes
C91 C141 1.413(5) yes
C91 N81 1.413(4) yes
C92 C102 1.398(5) yes
C92 C142 1.403(5) yes
C92 N82 1.419(4) yes
C101 C111 1.379(5) yes
C101 H1011 0.950 no
C102 C112 1.395(5) yes
C102 H1021 0.950 no
C111 C121 1.386(6) yes
C111 H1111 0.950 no
C112 C122 1.377(6) yes
C112 H1121 0.950 no
C121 C131 1.382(6) yes
C121 H1211 0.950 no
C122 C132 1.388(5) yes
C122 H1221 0.950 no
C131 C141 1.390(5) yes
C131 H1311 0.950 no
C132 C142 1.400(4) yes
C132 H1321 0.950 no
C161 H1611 0.950 no
C161 H1612 0.950 no
C161 H1613 0.950 no
C162 H1621 0.950 no
C162 H1622 0.950 no
C162 H1623 0.950 no
C411 C421 1.519(6) yes
C411 C431 1.534(5) yes
C411 C441 1.536(5) yes
C412 C422 1.521(5) yes
C412 C432 1.531(6) yes
C412 C442 1.534(6) yes
C421 H4211 0.950 no
C421 H4212 0.950 no
C421 H4213 0.950 no
C422 H4221 0.950 no
C422 H4222 0.950 no
C422 H4223 0.950 no
C431 H4311 0.950 no
C431 H4312 0.950 no
C431 H4313 0.950 no
C432 H4321 0.950 no
C432 H4322 0.950 no
C432 H4323 0.950 no
C441 H4411 0.950 no
C441 H4412 0.950 no
C441 H4413 0.950 no
C442 H4421 0.950 no
C442 H4422 0.950 no
C442 H4423 0.950 no

loop_
_geom_hbond_atom_site_label_D
_geom_hbond_atom_site_label_H
_geom_hbond_atom_site_label_A
_geom_hbond_site_symmetry_A
_geom_hbond_angle_DHA
_geom_hbond_distance_DH
_geom_hbond_distance_HA
_geom_hbond_distance_DA
_geom_hbond_publ_flag
O11 H2 N81 . 152.34(19) 0.865 1.769 2.567(6) yes
O12 H3 N82 . 149(5) 0.822 1.834 2.575(6) yes
C71 H711 O12 1_565 170.7(2) 0.950 2.420 3.361(6) yes
C72 H721 O11 . 144.7(2) 0.950 2.441 3.263(6) yes
C102 H1021 O11 . 165.1(2) 0.950 2.562 3.488(6) yes
